data_7200083
loop_
_publ_author_name
'Kendrick, John'
'Gourlay, Matthew D.'
'Neumann, Marcus A.'
'Leusen, Frank J. J.'

_publ_section_title
;
 Predicting spontaneous racemate resolution using recent developments in
 crystal structure prediction
;
_journal_issue 11
_journal_name_full CrystEngComm
_journal_page_first 2391
_journal_page_last 2399
_journal_paper_doi 10.1039/b909038j
_journal_volume 11
_journal_year 2009
_space_group_IT_number 14
_symmetry_cell_setting monoclinic
_symmetry_Int_Tables_number 14
_symmetry_space_group_name_Hall '-P 2ybc'
_symmetry_space_group_name_H-M 'P 1 21/c 1'
_cell_angle_alpha 90.000000
_cell_angle_beta 173.894521
_cell_angle_gamma 90.000000
_cell_length_a 32.993739
_cell_length_b 5.561318
_cell_length_c 28.474297
_cell_volume 555.696
_cod_data_source_file 4HMO_racemic.cif
_cod_data_source_block 4HMO_R_16
_cod_original_sg_symbol_H-M 'P 2_1/c'
_cod_struct_determination_method theoretical
_cod_database_code 7200083

loop_
_symmetry_equiv_pos_site_id
_symmetry_equiv_pos_as_xyz
1 x,y,z
2 -x,y+1/2,-z+1/2
3 -x,-y,-z
4 x,-y+1/2,z+1/2

loop_
_atom_site_label
_atom_site_type_symbol
_atom_site_fract_x
_atom_site_fract_y
_atom_site_fract_z
C46 C 0.664329 0.078604 1.042192
C47 C 0.829341 0.287128 1.261690
O48 O 0.939660 0.470192 1.354223
C49 C 0.781364 0.411746 1.130019
N50 N 0.606654 0.198226 0.930737
O51 O 0.808166 0.549795 1.126471
C52 C 0.292304 -0.020714 0.633003
O53 O 0.362848 -0.113612 0.759962
H54 H 0.871932 -0.068402 1.277850
H55 H 0.161575 -0.234030 0.534730
H56 H 1.084234 0.238109 1.575254
H57 H 0.484905 0.120179 0.761317
H58 H 0.078894 0.125752 0.388041
H59 H 0.614140 0.368440 1.036781
H60 H 0.184173 -0.161709 0.484685
